data_7060802
loop_
_publ_author_name
'Zhu, Chenfei'
'Li, Chengjian'
'Wen, Li'
'Song, Qingbao'
'Wang, Kai'
'Lv, Chunyan'
'Zhang, Yujiang'

_publ_section_title
;
 Piezochromism of cyanostilbene derivatives: a small structural alteration
 makes a big photophysical difference
;
_journal_issue 29
_journal_name_full 'New Journal of Chemistry'
_journal_page_first 12895
_journal_page_last 12901
_journal_paper_doi 10.1039/D1NJ01945G
_journal_volume 45
_journal_year 2021
_chemical_formula_moiety 'C58 H54 N4 O6'
_chemical_formula_sum 'C58 H54 N4 O6'
_chemical_formula_weight 903.05
_space_group_crystal_system monoclinic
_space_group_IT_number 15
_space_group_name_Hall '-C 2yc'
_space_group_name_H-M_alt 'C 1 2/c 1'
_atom_sites_solution_hydrogens geom
_atom_sites_solution_primary dual
_audit_creation_date 2020-06-29
_audit_creation_method
;
Olex2 1.2
(compiled 2018.05.29 svn.r3508 for OlexSys, GUI svn.r5506)
;
_audit_update_record
;
2020-12-02 deposited with the CCDC.	2021-06-09 downloaded from the CCDC.
;
_cell_angle_alpha 90
_cell_angle_beta 104.8500(10)
_cell_angle_gamma 90
_cell_formula_units_Z 8
_cell_length_a 48.6981(16)
_cell_length_b 10.7458(4)
_cell_length_c 18.7001(7)
_cell_measurement_reflns_used 8223
_cell_measurement_temperature 150
_cell_measurement_theta_max 26.032
_cell_measurement_theta_min 2.596
_cell_volume 9458.9(6)
_computing_cell_refinement 'SAINT V8.40A (?, 2016)'
_computing_data_reduction 'SAINT V8.40A (?, 2016)'
_computing_molecular_graphics 'Olex2 (Dolomanov et al., 2009)'
_computing_publication_material 'Olex2 (Dolomanov et al., 2009)'
_computing_structure_refinement 'ShelXL (Sheldrick, 2015)'
_computing_structure_solution 'XT (Sheldrick, 2015)'
_diffrn_ambient_temperature 150.0
_diffrn_measured_fraction_theta_full 0.998
_diffrn_measured_fraction_theta_max 0.998
_diffrn_measurement_device_type 'D8 VENTURE'
_diffrn_measurement_method '\f and \w scans'
_diffrn_radiation_type MoK\a
_diffrn_radiation_wavelength 0.71073
_diffrn_reflns_av_R_equivalents 0.0734
_diffrn_reflns_av_unetI/netI 0.0618
_diffrn_reflns_Laue_measured_fraction_full 0.998
_diffrn_reflns_Laue_measured_fraction_max 0.998
_diffrn_reflns_limit_h_max 60
_diffrn_reflns_limit_h_min -60
_diffrn_reflns_limit_k_max 13
_diffrn_reflns_limit_k_min -13
_diffrn_reflns_limit_l_max 20
_diffrn_reflns_limit_l_min -23
_diffrn_reflns_number 42749
_diffrn_reflns_point_group_measured_fraction_full 0.998
_diffrn_reflns_point_group_measured_fraction_max 0.998
_diffrn_reflns_theta_full 25.242
_diffrn_reflns_theta_max 26.396
_diffrn_reflns_theta_min 2.191
_diffrn_standards_number 0
_exptl_absorpt_coefficient_mu 0.082
_exptl_absorpt_correction_T_max 0.7454
_exptl_absorpt_correction_T_min 0.6738
_exptl_absorpt_correction_type multi-scan
_exptl_absorpt_process_details
'SADABS-2016/2 (Bruker,2016/2) was used for absorption correction. wR2(int) was 0.1549 before and 0.0796 after correction. The Ratio of minimum to maximum transmission is 0.9039. The \l/2 correction factor is Not present.'
_exptl_crystal_colour red
_exptl_crystal_colour_primary red
_exptl_crystal_density_diffrn 1.268
_exptl_crystal_description block
_exptl_crystal_F_000 3824
_exptl_crystal_recrystallization_method 'Re-crystallisation from solvent: Hexane , Dichloromethane'
_exptl_crystal_size_max 0.39
_exptl_crystal_size_mid 0.25
_exptl_crystal_size_min 0.16
_refine_diff_density_max 0.177
_refine_diff_density_min -0.241
_refine_diff_density_rms 0.044
_refine_ls_extinction_method none
_refine_ls_goodness_of_fit_ref 1.007
_refine_ls_hydrogen_treatment constr
_refine_ls_matrix_type full
_refine_ls_number_parameters 647
_refine_ls_number_reflns 9676
_refine_ls_number_restraints 8
_refine_ls_restrained_S_all 1.008
_refine_ls_R_factor_all 0.0979
_refine_ls_R_factor_gt 0.0505
_refine_ls_shift/su_max 0.001
_refine_ls_shift/su_mean 0.000
_refine_ls_structure_factor_coef Fsqd
_refine_ls_weighting_details 'w=1/[\s^2^(Fo^2^)+(0.0507P)^2^+6.6889P] where P=(Fo^2^+2Fc^2^)/3'
_refine_ls_weighting_scheme calc
_refine_ls_wR_factor_gt 0.1045
_refine_ls_wR_factor_ref 0.1320
_reflns_Friedel_coverage 0.000
_reflns_number_gt 6252
_reflns_number_total 9676
_reflns_threshold_expression 'I > 2\s(I)'
_cod_data_source_file d1nj01945g2.cif
_cod_data_source_block p1_0m
_cod_depositor_comments 'Adding full bibliography for 7060801--7060802.cif.'
_cod_database_code 7060802
_shelx_shelxl_version_number 2018/3
_shelx_space_group_comment
;
The symmetry employed for this shelxl refinement is uniquely defined
by the following loop, which should always be used as a source of
symmetry information in preference to the above space-group names.
They are only intended as comments.
;
_shelx_estimated_absorpt_t_max 0.987
_shelx_estimated_absorpt_t_min 0.969
_olex2_refinement_description
;
1. Fixed Uiso
 At 1.2 times of:
  All C(H) groups, All C(H,H) groups
 At 1.5 times of:
  All C(H,H,H) groups
2. Restrained distances
 C30-C60 \\sim C30-C62 \\sim C34-C33
 with sigma of 0.02
 C61-C60 \\sim C63-C62
 with sigma of 0.02
3. Uiso/Uaniso restraints and constraints
Uanis(C30) \\sim Ueq: with sigma of 0.005 and sigma for terminal atoms of 0.01
4. Others
 Fixed Sof: C30(0.5) H30A(0.5) H30B(0.5) C62(0.5) H62A(0.5) H62B(0.5) C60(0.5)
 H60A(0.5) H60B(0.5) C63(0.5) H63A(0.5) H63B(0.5) H63C(0.5) C61(0.5) H61A(0.5)
 H61B(0.5) H61C(0.5) C59(0.5) H59A(0.5) H59B(0.5)
5.a Secondary CH2 refined with riding coordinates:
 C33(H33A,H33B), C34(H34A,H34B), C30(H30A,H30B), C62(H62A,H62B), C60(H60A,
 H60B), C59(H59A,H59B)
5.b Aromatic/amide H refined with riding coordinates:
 C50(H50), C53(H53), C23(H23), C44(H44), C28(H28), C57(H57), C19(H19),
 C25(H25), C40(H40), C41(H41), C43(H43), C36(H36), C46(H46), C20(H20), C49(H49),
  C13(H13), C17(H17), C12(H12), C16(H16), C54(H54), C56(H56), C48(H48), C7(H7),
 C10(H10), C2(H2), C9(H9), C5(H5), C4(H4)
5.c Idealised Me refined as rotating group:
 C51(H51A,H51B,H51C), C1(H1A,H1B,H1C), C14(H14A,H14B,H14C), C58(H58A,H58B,
 H58C), C35(H35A,H35B,H35C), C63(H63A,H63B,H63C), C61(H61A,H61B,H61C)
;
_olex2_submission_special_instructions 'No special instructions were received'

loop_
_space_group_symop_operation_xyz
'x, y, z'
'-x, y, -z+1/2'
'x+1/2, y+1/2, z'
'-x+1/2, y+1/2, -z+1/2'
'-x, -y, -z'
'x, -y, z-1/2'
'-x+1/2, -y+1/2, -z'
'x+1/2, -y+1/2, z-1/2'

loop_
_atom_site_label
_atom_site_type_symbol
_atom_site_fract_x
_atom_site_fract_y
_atom_site_fract_z
_atom_site_U_iso_or_equiv
_atom_site_adp_type
_atom_site_occupancy
_atom_site_site_symmetry_order
_atom_site_calc_flag
_atom_site_refinement_flags_posn
_atom_site_refinement_flags_adp
_atom_site_refinement_flags_occupancy
_atom_site_disorder_assembly
_atom_site_disorder_group
O3 O 0.46750(3) 0.70028(13) 0.39448(8) 0.0357(3) Uani 1 1 d . . . . .
O1 O 0.63930(3) 1.00707(13) 0.25292(8) 0.0405(4) Uani 1 1 d . . . . .
O4 O 0.43657(3) 0.28013(13) 0.52439(8) 0.0391(4) Uani 1 1 d . . . . .
O2 O 0.66766(3) 0.17599(15) 0.11414(8) 0.0482(4) Uani 1 1 d . . . . .
O5 O 0.25936(3) -0.06212(15) 0.67991(9) 0.0477(4) Uani 1 1 d . . . . .
N1 N 0.60758(3) 0.50675(15) 0.24807(9) 0.0317(4) Uani 1 1 d . . . . .
N4 N 0.27956(3) 0.41954(17) 0.59523(10) 0.0413(5) Uani 1 1 d . . . . .
O6 O 0.19639(4) 0.78244(19) 0.57870(10) 0.0736(6) Uani 1 1 d . . . . .
C39 C 0.53740(4) 0.42302(18) 0.33484(10) 0.0292(4) Uani 1 1 d . . . . .
C52 C 0.62207(4) 0.41776(18) 0.21490(10) 0.0293(4) Uani 1 1 d . . . . .
C42 C 0.58365(4) 0.47501(19) 0.27409(10) 0.0304(4) Uani 1 1 d . . . . .
C29 C 0.44392(4) 0.38163(19) 0.48902(11) 0.0304(4) Uani 1 1 d . . . . .
C50 C 0.62369(4) 0.68979(19) 0.19196(11) 0.0317(5) Uani 1 1 d . . . . .
H50 H 0.623385 0.642268 0.148926 0.038 Uiso 1 1 calc R . . . .
C37 C 0.51435(4) 0.39927(19) 0.37178(11) 0.0304(4) Uani 1 1 d . . . . .
C47 C 0.63176(4) 0.88444(19) 0.25688(11) 0.0330(5) Uani 1 1 d . . . . .
C53 C 0.60777(4) 0.32413(19) 0.16952(11) 0.0344(5) Uani 1 1 d . . . . .
H53 H 0.587766 0.316891 0.161409 0.041 Uiso 1 1 calc R . . . .
N2 N 0.51074(4) 0.1691(2) 0.40895(14) 0.0618(6) Uani 1 1 d . . . . .
C24 C 0.42660(4) 0.48779(19) 0.48450(10) 0.0298(4) Uani 1 1 d . . . . .
C23 C 0.40061(4) 0.47683(19) 0.50865(10) 0.0310(5) Uani 1 1 d . . . . .
H23 H 0.396674 0.394397 0.521461 0.037 Uiso 1 1 calc R . . . .
C44 C 0.55824(4) 0.33446(19) 0.33459(11) 0.0340(5) Uani 1 1 d . . . . .
H44 H 0.556811 0.254700 0.355260 0.041 Uiso 1 1 calc R . . . .
C28 C 0.46671(4) 0.3813(2) 0.45758(11) 0.0327(5) Uani 1 1 d . . . . .
H28 H 0.477644 0.307468 0.459736 0.039 Uiso 1 1 calc R . . . .
C57 C 0.65148(4) 0.42678(19) 0.22582(11) 0.0316(5) Uani 1 1 d . . . . .
H57 H 0.661754 0.489456 0.257480 0.038 Uiso 1 1 calc R . . . .
N3 N 0.38604(5) 0.7991(2) 0.50318(12) 0.0555(6) Uani 1 1 d . . . . .
C19 C 0.34238(4) 0.40772(19) 0.51808(11) 0.0322(5) Uani 1 1 d . . . . .
H19 H 0.351274 0.350549 0.492396 0.039 Uiso 1 1 calc R . . . .
C25 C 0.43504(4) 0.59533(19) 0.45325(10) 0.0318(5) Uani 1 1 d . . . . .
H25 H 0.424384 0.669693 0.452077 0.038 Uiso 1 1 calc R . . . .
C45 C 0.61642(4) 0.63358(18) 0.25190(11) 0.0300(4) Uani 1 1 d . . . . .
C40 C 0.53972(4) 0.53674(19) 0.30091(11) 0.0325(5) Uani 1 1 d . . . . .
H40 H 0.525506 0.598273 0.298586 0.039 Uiso 1 1 calc R . . . .
C41 C 0.56206(4) 0.56198(19) 0.27075(11) 0.0322(5) Uani 1 1 d . . . . .
H41 H 0.562818 0.639830 0.247258 0.039 Uiso 1 1 calc R . . . .
C43 C 0.58103(4) 0.35942(19) 0.30499(11) 0.0336(5) Uani 1 1 d . . . . .
H43 H 0.594935 0.297047 0.305845 0.040 Uiso 1 1 calc R . . . .
C36 C 0.49741(4) 0.48954(19) 0.38707(10) 0.0319(5) Uani 1 1 d . . . . .
H36 H 0.501437 0.570251 0.371677 0.038 Uiso 1 1 calc R . . . .
C18 C 0.35434(4) 0.52579(19) 0.53540(10) 0.0299(4) Uani 1 1 d . . . . .
C46 C 0.61756(4) 0.7052(2) 0.31434(11) 0.0343(5) Uani 1 1 d . . . . .
H46 H 0.613169 0.667790 0.356092 0.041 Uiso 1 1 calc R . . . .
C15 C 0.30434(4) 0.4545(2) 0.57469(11) 0.0333(5) Uani 1 1 d . . . . .
C20 C 0.31807(4) 0.3722(2) 0.53728(11) 0.0340(5) Uani 1 1 d . . . . .
H20 H 0.310544 0.291152 0.525022 0.041 Uiso 1 1 calc R . . . .
C49 C 0.63129(4) 0.81333(19) 0.19463(11) 0.0339(5) Uani 1 1 d . . . . .
H49 H 0.636253 0.850282 0.153517 0.041 Uiso 1 1 calc R . . . .
C27 C 0.47409(4) 0.48621(19) 0.42280(10) 0.0304(4) Uani 1 1 d . . . . .
C13 C 0.29755(4) 0.2240(2) 0.65550(11) 0.0375(5) Uani 1 1 d . . . . .
H13 H 0.316227 0.257486 0.667765 0.045 Uiso 1 1 calc R . . . .
C17 C 0.34004(4) 0.6082(2) 0.57058(11) 0.0334(5) Uani 1 1 d . . . . .
H17 H 0.347197 0.690173 0.581294 0.040 Uiso 1 1 calc R . . . .
C26 C 0.45838(4) 0.59613(19) 0.42418(10) 0.0301(4) Uani 1 1 d . . . . .
C12 C 0.29321(4) 0.1036(2) 0.67641(11) 0.0379(5) Uani 1 1 d . . . . .
H12 H 0.308900 0.054137 0.701457 0.045 Uiso 1 1 calc R . . . .
C21 C 0.38092(4) 0.56114(19) 0.51645(10) 0.0309(5) Uani 1 1 d . . . . .
C11 C 0.26595(4) 0.0554(2) 0.66073(11) 0.0370(5) Uani 1 1 d . . . . .
C16 C 0.31562(4) 0.5732(2) 0.59032(11) 0.0350(5) Uani 1 1 d . . . . .
H16 H 0.306449 0.631158 0.614867 0.042 Uiso 1 1 calc R . . . .
C54 C 0.62219(4) 0.2406(2) 0.13563(11) 0.0369(5) Uani 1 1 d . . . . .
H54 H 0.612072 0.175951 0.105355 0.044 Uiso 1 1 calc R . . . .
C56 C 0.66570(4) 0.3453(2) 0.19097(11) 0.0352(5) Uani 1 1 d . . . . .
H56 H 0.685629 0.353687 0.197908 0.042 Uiso 1 1 calc R . . . .
C55 C 0.65119(4) 0.2512(2) 0.14586(11) 0.0355(5) Uani 1 1 d . . . . .
C48 C 0.62497(4) 0.8299(2) 0.31720(11) 0.0349(5) Uani 1 1 d . . . . .
H48 H 0.625380 0.877613 0.360229 0.042 Uiso 1 1 calc R . . . .
C6 C 0.25792(4) 0.5115(2) 0.59273(12) 0.0374(5) Uani 1 1 d . . . . .
C7 C 0.24981(4) 0.5437(2) 0.65515(12) 0.0398(5) Uani 1 1 d . . . . .
H7 H 0.258517 0.504321 0.700820 0.048 Uiso 1 1 calc R . . . .
C10 C 0.24328(4) 0.1281(2) 0.62356(12) 0.0406(5) Uani 1 1 d . . . . .
H10 H 0.224525 0.095605 0.613055 0.049 Uiso 1 1 calc R . . . .
C2 C 0.22892(4) 0.6335(2) 0.65251(12) 0.0394(5) Uani 1 1 d . . . . .
H2 H 0.223339 0.654715 0.696068 0.047 Uiso 1 1 calc R . . . .
C38 C 0.51189(4) 0.2719(2) 0.39274(13) 0.0397(5) Uani 1 1 d . . . . .
C8 C 0.27504(4) 0.2968(2) 0.61687(11) 0.0354(5) Uani 1 1 d . . . . .
C9 C 0.24774(4) 0.2468(2) 0.60182(12) 0.0408(5) Uani 1 1 d . . . . .
H9 H 0.232007 0.295515 0.576170 0.049 Uiso 1 1 calc R . . . .
C22 C 0.38455(4) 0.6931(2) 0.50849(12) 0.0374(5) Uani 1 1 d . . . . .
C33 C 0.45030(4) 0.81069(19) 0.38664(13) 0.0398(5) Uani 1 1 d D . . . .
H33A H 0.449412 0.841410 0.435906 0.048 Uiso 1 1 calc R . . . .
H33B H 0.430730 0.792170 0.357370 0.048 Uiso 1 1 calc R . . . .
C51 C 0.63938(5) 1.0846(2) 0.31436(14) 0.0477(6) Uani 1 1 d . . . . .
H51A H 0.644254 1.169882 0.303592 0.072 Uiso 1 1 calc GR . . . .
H51B H 0.653441 1.053797 0.358088 0.072 Uiso 1 1 calc GR . . . .
H51C H 0.620499 1.083837 0.323845 0.072 Uiso 1 1 calc GR . . . .
C3 C 0.21654(5) 0.6908(2) 0.58728(13) 0.0479(6) Uani 1 1 d . . . . .
C1 C 0.19063(5) 0.8335(2) 0.64200(14) 0.0494(6) Uani 1 1 d . . . . .
H1A H 0.177250 0.902800 0.627829 0.074 Uiso 1 1 calc GR . . . .
H1B H 0.208321 0.864001 0.675201 0.074 Uiso 1 1 calc GR . . . .
H1C H 0.182289 0.769668 0.667388 0.074 Uiso 1 1 calc GR . . . .
C34 C 0.46351(5) 0.9074(2) 0.34799(16) 0.0561(7) Uani 1 1 d D . . . .
H34A H 0.467307 0.870764 0.302896 0.067 Uiso 1 1 calc R . . . .
H34B H 0.481886 0.934091 0.380934 0.067 Uiso 1 1 calc R . . . .
C14 C 0.28234(5) -0.1384(2) 0.71882(16) 0.0607(7) Uani 1 1 d . . . . .
H14A H 0.295663 -0.151372 0.688148 0.091 Uiso 1 1 calc GR . . . .
H14B H 0.274948 -0.218994 0.729956 0.091 Uiso 1 1 calc GR . . . .
H14C H 0.292173 -0.097363 0.765087 0.091 Uiso 1 1 calc GR . . . .
C5 C 0.24509(6) 0.5693(3) 0.52709(14) 0.0742(10) Uani 1 1 d . . . . .
H5 H 0.250559 0.548051 0.483391 0.089 Uiso 1 1 calc R . . . .
C58 C 0.65381(6) 0.0794(2) 0.06604(15) 0.0628(7) Uani 1 1 d . . . . .
H58A H 0.640406 0.116139 0.022983 0.094 Uiso 1 1 calc GR . . . .
H58B H 0.643495 0.025461 0.092485 0.094 Uiso 1 1 calc GR . . . .
H58C H 0.667991 0.030249 0.049553 0.094 Uiso 1 1 calc GR . . . .
C4 C 0.22439(6) 0.6577(3) 0.52419(14) 0.0893(12) Uani 1 1 d . . . . .
H4 H 0.215459 0.696129 0.478383 0.107 Uiso 1 1 calc R . . . .
C35 C 0.44412(6) 1.0205(3) 0.3266(2) 0.0939(12) Uani 1 1 d . . . . .
H35A H 0.426002 0.994399 0.293519 0.141 Uiso 1 1 calc GR . . . .
H35B H 0.453240 1.081696 0.301395 0.141 Uiso 1 1 calc GR . . . .
H35C H 0.440666 1.057945 0.371334 0.141 Uiso 1 1 calc GR . . . .
C30 C 0.45977(10) 0.1896(5) 0.5562(3) 0.0387(12) Uani 0.5 1 d D U P A 2
H30A H 0.477457 0.234491 0.580471 0.046 Uiso 0.5 1 calc R . P A 2
H30B H 0.463553 0.136276 0.516659 0.046 Uiso 0.5 1 calc R . P A 2
C62 C 0.44994(11) 0.1102(5) 0.6127(4) 0.0432(12) Uani 0.5 1 d D . P A 2
H62A H 0.465810 0.057032 0.639846 0.052 Uiso 0.5 1 calc R . P A 2
H62B H 0.444263 0.165001 0.649060 0.052 Uiso 0.5 1 calc R . P A 2
C60 C 0.43820(13) 0.0676(5) 0.5575(3) 0.0486(14) Uani 0.5 1 d D . P A 1
H60A H 0.446555 -0.013492 0.549249 0.058 Uiso 0.5 1 calc R . P A 1
H60B H 0.417523 0.062795 0.534455 0.058 Uiso 0.5 1 calc R . P A 1
C63 C 0.42541(12) 0.0304(5) 0.5751(4) 0.0566(14) Uani 0.5 1 d D . P A 2
H63A H 0.431068 -0.023791 0.539159 0.085 Uiso 0.5 1 calc GR . P A 2
H63B H 0.409543 0.083273 0.549346 0.085 Uiso 0.5 1 calc GR . P A 2
H63C H 0.419507 -0.020693 0.611902 0.085 Uiso 0.5 1 calc GR . P A 2
C61 C 0.44270(15) 0.0858(7) 0.6409(4) 0.069(2) Uani 0.5 1 d D . P A 1
H61A H 0.434257 0.165051 0.650077 0.104 Uiso 0.5 1 calc GR . P A 1
H61B H 0.463098 0.086567 0.664976 0.104 Uiso 0.5 1 calc GR . P A 1
H61C H 0.433631 0.017450 0.660942 0.104 Uiso 0.5 1 calc GR . P A 1
C59 C 0.45046(11) 0.1657(5) 0.5186(3) 0.0381(12) Uani 0.5 1 d . . P A 1
H59A H 0.471106 0.173749 0.541429 0.046 Uiso 0.5 1 calc R . P A 1
H59B H 0.447680 0.142991 0.465946 0.046 Uiso 0.5 1 calc R . P A 1

loop_
_atom_site_aniso_label
_atom_site_aniso_U_11
_atom_site_aniso_U_22
_atom_site_aniso_U_33
_atom_site_aniso_U_23
_atom_site_aniso_U_13
_atom_site_aniso_U_12
O3 0.0386(8) 0.0313(8) 0.0401(8) 0.0039(6) 0.0154(6) 0.0024(6)
O1 0.0440(8) 0.0293(8) 0.0490(9) 0.0003(7) 0.0135(7) -0.0010(7)
O4 0.0381(8) 0.0332(8) 0.0521(9) 0.0111(7) 0.0226(7) 0.0090(6)
O2 0.0589(10) 0.0464(10) 0.0452(9) -0.0009(8) 0.0237(8) 0.0152(8)
O5 0.0364(8) 0.0442(10) 0.0584(10) 0.0022(8) 0.0044(7) 0.0020(7)
N1 0.0327(9) 0.0286(10) 0.0379(10) 0.0017(8) 0.0167(8) 0.0001(7)
N4 0.0300(9) 0.0407(11) 0.0566(12) 0.0035(9) 0.0174(8) 0.0095(8)
O6 0.0725(12) 0.1013(16) 0.0491(10) 0.0112(10) 0.0196(9) 0.0620(11)
C39 0.0280(10) 0.0329(12) 0.0275(10) -0.0013(9) 0.0084(8) -0.0016(9)
C52 0.0320(10) 0.0311(11) 0.0266(10) 0.0049(9) 0.0107(8) 0.0028(9)
C42 0.0310(10) 0.0358(12) 0.0260(10) 0.0011(9) 0.0103(8) -0.0023(9)
C29 0.0314(10) 0.0308(11) 0.0303(10) 0.0014(9) 0.0101(8) 0.0013(9)
C50 0.0293(10) 0.0370(13) 0.0299(10) 0.0017(9) 0.0093(8) 0.0017(9)
C37 0.0312(10) 0.0305(12) 0.0306(10) -0.0006(9) 0.0101(8) -0.0024(9)
C47 0.0260(10) 0.0297(12) 0.0418(12) 0.0040(10) 0.0061(9) 0.0038(9)
C53 0.0341(10) 0.0396(13) 0.0309(11) 0.0038(10) 0.0106(9) -0.0022(9)
N2 0.0607(13) 0.0373(13) 0.1036(19) 0.0013(12) 0.0507(13) -0.0013(10)
C24 0.0300(10) 0.0341(12) 0.0255(10) -0.0018(9) 0.0076(8) 0.0027(9)
C23 0.0332(10) 0.0339(12) 0.0270(10) 0.0002(9) 0.0098(8) 0.0018(9)
C44 0.0394(11) 0.0285(12) 0.0385(12) 0.0031(9) 0.0181(9) -0.0005(9)
C28 0.0318(10) 0.0350(12) 0.0336(11) 0.0003(9) 0.0124(9) 0.0057(9)
C57 0.0323(10) 0.0317(12) 0.0304(10) 0.0033(9) 0.0076(9) 0.0020(9)
N3 0.0704(14) 0.0411(13) 0.0654(14) 0.0075(11) 0.0366(12) 0.0093(11)
C19 0.0316(10) 0.0378(12) 0.0282(10) -0.0025(9) 0.0095(8) 0.0085(9)
C25 0.0332(10) 0.0336(12) 0.0294(10) -0.0010(9) 0.0094(9) 0.0040(9)
C45 0.0279(10) 0.0303(12) 0.0328(11) 0.0049(9) 0.0095(8) 0.0033(8)
C40 0.0308(10) 0.0350(12) 0.0323(11) 0.0029(9) 0.0094(9) 0.0055(9)
C41 0.0322(10) 0.0333(12) 0.0328(11) 0.0070(9) 0.0117(9) 0.0018(9)
C43 0.0351(11) 0.0308(12) 0.0392(12) 0.0028(9) 0.0174(9) 0.0046(9)
C36 0.0362(11) 0.0327(12) 0.0283(10) 0.0028(9) 0.0113(9) 0.0000(9)
C18 0.0301(10) 0.0362(12) 0.0233(9) 0.0028(9) 0.0065(8) 0.0080(9)
C46 0.0357(11) 0.0389(13) 0.0302(11) 0.0041(9) 0.0120(9) 0.0015(9)
C15 0.0269(10) 0.0418(13) 0.0316(11) 0.0029(10) 0.0082(8) 0.0075(9)
C20 0.0304(10) 0.0373(12) 0.0336(11) -0.0038(10) 0.0069(9) 0.0046(9)
C49 0.0329(10) 0.0346(12) 0.0363(11) 0.0082(10) 0.0125(9) 0.0023(9)
C27 0.0280(10) 0.0363(12) 0.0273(10) 0.0000(9) 0.0078(8) 0.0010(9)
C13 0.0273(10) 0.0464(14) 0.0392(12) -0.0003(10) 0.0096(9) 0.0024(10)
C17 0.0366(11) 0.0330(12) 0.0310(11) 0.0003(9) 0.0095(9) 0.0075(9)
C26 0.0318(10) 0.0320(12) 0.0255(10) 0.0014(9) 0.0055(8) 0.0001(9)
C12 0.0290(10) 0.0475(14) 0.0368(11) 0.0014(10) 0.0078(9) 0.0075(10)
C21 0.0335(10) 0.0360(12) 0.0238(10) 0.0008(9) 0.0086(8) 0.0057(9)
C11 0.0356(11) 0.0383(13) 0.0366(11) -0.0052(10) 0.0081(9) 0.0014(10)
C16 0.0327(10) 0.0411(13) 0.0326(11) -0.0016(10) 0.0112(9) 0.0118(10)
C54 0.0484(12) 0.0354(13) 0.0281(11) -0.0006(9) 0.0118(9) -0.0042(10)
C56 0.0319(10) 0.0391(13) 0.0372(11) 0.0074(10) 0.0135(9) 0.0051(9)
C55 0.0438(12) 0.0362(12) 0.0306(11) 0.0073(10) 0.0171(9) 0.0084(10)
C48 0.0338(11) 0.0357(13) 0.0358(11) -0.0026(10) 0.0100(9) 0.0007(9)
C6 0.0282(10) 0.0435(13) 0.0421(12) -0.0011(10) 0.0121(9) 0.0095(9)
C7 0.0360(11) 0.0479(14) 0.0385(12) 0.0100(10) 0.0151(10) 0.0105(10)
C10 0.0281(10) 0.0472(15) 0.0438(13) -0.0085(11) 0.0041(9) 0.0018(10)
C2 0.0360(11) 0.0469(14) 0.0393(12) 0.0021(10) 0.0166(10) 0.0095(10)
C38 0.0345(11) 0.0398(14) 0.0533(14) -0.0050(11) 0.0263(10) -0.0028(10)
C8 0.0308(10) 0.0411(13) 0.0358(11) -0.0032(10) 0.0115(9) 0.0061(9)
C9 0.0296(11) 0.0445(14) 0.0446(13) -0.0054(11) 0.0026(9) 0.0091(10)
C22 0.0405(12) 0.0402(14) 0.0364(12) 0.0015(10) 0.0187(10) 0.0076(10)
C33 0.0364(11) 0.0311(12) 0.0493(13) 0.0010(10) 0.0063(10) 0.0049(9)
C51 0.0526(14) 0.0323(13) 0.0602(15) -0.0059(12) 0.0183(12) 0.0017(11)
C3 0.0398(12) 0.0627(17) 0.0409(13) 0.0043(12) 0.0100(10) 0.0261(12)
C1 0.0422(12) 0.0491(15) 0.0636(16) 0.0000(12) 0.0257(12) 0.0141(11)
C34 0.0401(12) 0.0379(14) 0.0830(19) 0.0143(13) 0.0024(13) -0.0041(11)
C14 0.0478(14) 0.0466(16) 0.081(2) 0.0107(14) 0.0047(13) 0.0055(12)
C5 0.0727(18) 0.116(3) 0.0336(13) 0.0018(15) 0.0125(12) 0.0584(18)
C58 0.099(2) 0.0388(15) 0.0610(17) -0.0080(13) 0.0389(16) 0.0017(14)
C4 0.090(2) 0.143(3) 0.0335(14) 0.0134(17) 0.0134(14) 0.082(2)
C35 0.0516(16) 0.0516(19) 0.158(3) 0.039(2) -0.0096(19) -0.0033(14)
C30 0.032(2) 0.039(3) 0.048(3) 0.009(2) 0.015(2) 0.009(2)
C62 0.040(3) 0.038(3) 0.053(4) 0.004(3) 0.014(3) 0.005(2)
C60 0.046(3) 0.032(3) 0.076(4) 0.014(3) 0.030(3) 0.006(2)
C63 0.058(4) 0.049(4) 0.068(4) -0.004(3) 0.025(3) -0.001(3)
C61 0.079(5) 0.068(5) 0.082(5) 0.031(4) 0.059(4) 0.017(4)
C59 0.042(3) 0.036(3) 0.038(3) 0.005(2) 0.013(2) 0.012(2)

loop_
_atom_type_symbol
_atom_type_description
_atom_type_scat_dispersion_real
_atom_type_scat_dispersion_imag
_atom_type_scat_source
C C 0.0033 0.0016 'International Tables Vol C Tables 4.2.6.8 and 6.1.1.4'
H H 0.0000 0.0000 'International Tables Vol C Tables 4.2.6.8 and 6.1.1.4'
N N 0.0061 0.0033 'International Tables Vol C Tables 4.2.6.8 and 6.1.1.4'
O O 0.0106 0.0060 'International Tables Vol C Tables 4.2.6.8 and 6.1.1.4'

loop_
_geom_angle_atom_site_label_1
_geom_angle_atom_site_label_2
_geom_angle_atom_site_label_3
_geom_angle
_geom_angle_site_symmetry_1
_geom_angle_site_symmetry_3
_geom_angle_publ_flag
C26 O3 C33 118.27(15) . . ?
C47 O1 C51 117.71(17) . . ?
C29 O4 C30 116.5(2) . . ?
C29 O4 C59 117.7(2) . . ?
C55 O2 C58 117.78(18) . . ?
C11 O5 C14 117.16(17) . . ?
C52 N1 C45 119.18(15) . . ?
C42 N1 C52 122.18(16) . . ?
C42 N1 C45 118.55(16) . . ?
C15 N4 C6 118.71(18) . . ?
C15 N4 C8 122.31(16) . . ?
C8 N4 C6 118.97(16) . . ?
C3 O6 C1 118.46(18) . . ?
C44 C39 C37 121.56(18) . . ?
C44 C39 C40 116.96(17) . . ?
C40 C39 C37 121.45(17) . . ?
C53 C52 N1 121.91(17) . . ?
C53 C52 C57 118.42(18) . . ?
C57 C52 N1 119.63(18) . . ?
C41 C42 N1 120.03(18) . . ?
C43 C42 N1 122.01(18) . . ?
C43 C42 C41 117.94(17) . . ?
O4 C29 C24 116.59(16) . . ?
O4 C29 C28 122.71(18) . . ?
C28 C29 C24 120.69(18) . . ?
C45 C50 H50 119.7 . . ?
C49 C50 H50 119.7 . . ?
C49 C50 C45 120.63(19) . . ?
C36 C37 C39 123.45(18) . . ?
C36 C37 C38 121.88(18) . . ?
C38 C37 C39 114.63(17) . . ?
O1 C47 C49 115.46(18) . . ?
O1 C47 C48 124.92(19) . . ?
C48 C47 C49 119.62(19) . . ?
C52 C53 H53 119.5 . . ?
C52 C53 C54 121.08(19) . . ?
C54 C53 H53 119.5 . . ?
C29 C24 C23 118.12(18) . . ?
C25 C24 C29 117.21(17) . . ?
C25 C24 C23 124.58(18) . . ?
C24 C23 H23 113.7 . . ?
C21 C23 C24 132.6(2) . . ?
C21 C23 H23 113.7 . . ?
C39 C44 H44 119.1 . . ?
C43 C44 C39 121.84(19) . . ?
C43 C44 H44 119.1 . . ?
C29 C28 H28 119.1 . . ?
C29 C28 C27 121.79(19) . . ?
C27 C28 H28 119.1 . . ?
C52 C57 H57 119.8 . . ?
C56 C57 C52 120.45(19) . . ?
C56 C57 H57 119.8 . . ?
C18 C19 H19 119.1 . . ?
C20 C19 H19 119.1 . . ?
C20 C19 C18 121.74(18) . . ?
C24 C25 H25 119.1 . . ?
C26 C25 C24 121.87(19) . . ?
C26 C25 H25 119.1 . . ?
C50 C45 N1 120.57(18) . . ?
C46 C45 N1 121.26(17) . . ?
C46 C45 C50 118.16(19) . . ?
C39 C40 H40 119.2 . . ?
C41 C40 C39 121.62(18) . . ?
C41 C40 H40 119.2 . . ?
C42 C41 H41 119.5 . . ?
C40 C41 C42 121.05(19) . . ?
C40 C41 H41 119.5 . . ?
C42 C43 H43 119.8 . . ?
C44 C43 C42 120.45(18) . . ?
C44 C43 H43 119.8 . . ?
C37 C36 H36 114.0 . . ?
C37 C36 C27 131.99(19) . . ?
C27 C36 H36 114.0 . . ?
C19 C18 C21 121.09(17) . . ?
C17 C18 C19 117.22(18) . . ?
C17 C18 C21 121.70(19) . . ?
C45 C46 H46 119.2 . . ?
C48 C46 C45 121.53(19) . . ?
C48 C46 H46 119.2 . . ?
C20 C15 N4 121.37(19) . . ?
C16 C15 N4 120.50(18) . . ?
C16 C15 C20 118.12(18) . . ?
C19 C20 C15 120.6(2) . . ?
C19 C20 H20 119.7 . . ?
C15 C20 H20 119.7 . . ?
C50 C49 C47 120.55(19) . . ?
C50 C49 H49 119.7 . . ?
C47 C49 H49 119.7 . . ?
C28 C27 C36 123.90(18) . . ?
C28 C27 C26 117.56(17) . . ?
C26 C27 C36 118.53(18) . . ?
C12 C13 H13 119.4 . . ?
C12 C13 C8 121.10(19) . . ?
C8 C13 H13 119.4 . . ?
C18 C17 H17 119.3 . . ?
C16 C17 C18 121.5(2) . . ?
C16 C17 H17 119.3 . . ?
O3 C26 C25 123.30(18) . . ?
O3 C26 C27 116.21(16) . . ?
C25 C26 C27 120.48(18) . . ?
C13 C12 H12 120.1 . . ?
C13 C12 C11 119.82(19) . . ?
C11 C12 H12 120.1 . . ?
C23 C21 C18 122.84(19) . . ?
C23 C21 C22 122.54(18) . . ?
C22 C21 C18 114.60(17) . . ?
O5 C11 C12 124.35(19) . . ?
O5 C11 C10 116.09(18) . . ?
C12 C11 C10 119.6(2) . . ?
C15 C16 H16 119.6 . . ?
C17 C16 C15 120.85(19) . . ?
C17 C16 H16 119.6 . . ?
C53 C54 H54 119.9 . . ?
C55 C54 C53 120.1(2) . . ?
C55 C54 H54 119.9 . . ?
C57 C56 H56 119.6 . . ?
C57 C56 C55 120.70(18) . . ?
C55 C56 H56 119.6 . . ?
O2 C55 C54 125.5(2) . . ?
O2 C55 C56 115.33(18) . . ?
C54 C55 C56 119.20(19) . . ?
C47 C48 C46 119.49(19) . . ?
C47 C48 H48 120.3 . . ?
C46 C48 H48 120.3 . . ?
C7 C6 N4 121.03(19) . . ?
C7 C6 C5 118.87(19) . . ?
C5 C6 N4 120.10(19) . . ?
C6 C7 H7 119.6 . . ?
C6 C7 C2 120.8(2) . . ?
C2 C7 H7 119.6 . . ?
C11 C10 H10 119.8 . . ?
C9 C10 C11 120.4(2) . . ?
C9 C10 H10 119.8 . . ?
C7 C2 H2 120.1 . . ?
C3 C2 C7 119.8(2) . . ?
C3 C2 H2 120.1 . . ?
N2 C38 C37 177.8(2) . . ?
C13 C8 N4 120.95(18) . . ?
C13 C8 C9 118.2(2) . . ?
C9 C8 N4 120.84(19) . . ?
C10 C9 C8 120.9(2) . . ?
C10 C9 H9 119.5 . . ?
C8 C9 H9 119.5 . . ?
N3 C22 C21 176.2(2) . . ?
O3 C33 H33A 110.1 . . ?
O3 C33 H33B 110.1 . . ?
O3 C33 C34 108.06(17) . . ?
H33A C33 H33B 108.4 . . ?
C34 C33 H33A 110.1 . . ?
C34 C33 H33B 110.1 . . ?
O1 C51 H51A 109.5 . . ?
O1 C51 H51B 109.5 . . ?
O1 C51 H51C 109.5 . . ?
H51A C51 H51B 109.5 . . ?
H51A C51 H51C 109.5 . . ?
H51B C51 H51C 109.5 . . ?
O6 C3 C4 115.7(2) . . ?
C2 C3 O6 124.7(2) . . ?
C2 C3 C4 119.6(2) . . ?
O6 C1 H1A 109.5 . . ?
O6 C1 H1B 109.5 . . ?
O6 C1 H1C 109.5 . . ?
H1A C1 H1B 109.5 . . ?
H1A C1 H1C 109.5 . . ?
H1B C1 H1C 109.5 . . ?
C33 C34 H34A 109.4 . . ?
C33 C34 H34B 109.4 . . ?
C33 C34 C35 111.3(2) . . ?
H34A C34 H34B 108.0 . . ?
C35 C34 H34A 109.4 . . ?
C35 C34 H34B 109.4 . . ?
O5 C14 H14A 109.5 . . ?
O5 C14 H14B 109.5 . . ?
O5 C14 H14C 109.5 . . ?
H14A C14 H14B 109.5 . . ?
H14A C14 H14C 109.5 . . ?
H14B C14 H14C 109.5 . . ?
C6 C5 H5 119.7 . . ?
C6 C5 C4 120.5(2) . . ?
C4 C5 H5 119.7 . . ?
O2 C58 H58A 109.5 . . ?
O2 C58 H58B 109.5 . . ?
O2 C58 H58C 109.5 . . ?
H58A C58 H58B 109.5 . . ?
H58A C58 H58C 109.5 . . ?
H58B C58 H58C 109.5 . . ?
C3 C4 H4 119.8 . . ?
C5 C4 C3 120.4(2) . . ?
C5 C4 H4 119.8 . . ?
C34 C35 H35A 109.5 . . ?
C34 C35 H35B 109.5 . . ?
C34 C35 H35C 109.5 . . ?
H35A C35 H35B 109.5 . . ?
H35A C35 H35C 109.5 . . ?
H35B C35 H35C 109.5 . . ?
O4 C30 H30A 110.2 . . ?
O4 C30 H30B 110.2 . . ?
O4 C30 C62 107.5(4) . . ?
H30A C30 H30B 108.5 . . ?
C62 C30 H30A 110.2 . . ?
C62 C30 H30B 110.2 . . ?
C30 C62 H62A 109.6 . . ?
C30 C62 H62B 109.6 . . ?
H62A C62 H62B 108.1 . . ?
C63 C62 C30 110.4(6) . . ?
C63 C62 H62A 109.6 . . ?
C63 C62 H62B 109.6 . . ?
H60A C60 H60B 107.4 . . ?
C61 C60 H60A 108.3 . . ?
C61 C60 H60B 108.3 . . ?
C59 C60 H60A 108.3 . . ?
C59 C60 H60B 108.3 . . ?
C59 C60 C61 115.8(6) . . ?
C62 C63 H63A 109.5 . . ?
C62 C63 H63B 109.5 . . ?
C62 C63 H63C 109.5 . . ?
H63A C63 H63B 109.5 . . ?
H63A C63 H63C 109.5 . . ?
H63B C63 H63C 109.5 . . ?
C60 C61 H61A 109.5 . . ?
C60 C61 H61B 109.5 . . ?
C60 C61 H61C 109.5 . . ?
H61A C61 H61B 109.5 . . ?
H61A C61 H61C 109.5 . . ?
H61B C61 H61C 109.5 . . ?
O4 C59 C60 108.5(4) . . ?
O4 C59 H59A 110.0 . . ?
O4 C59 H59B 110.0 . . ?
C60 C59 H59A 110.0 . . ?
C60 C59 H59B 110.0 . . ?
H59A C59 H59B 108.4 . . ?

loop_
_geom_bond_atom_site_label_1
_geom_bond_atom_site_label_2
_geom_bond_distance
_geom_bond_site_symmetry_2
_geom_bond_publ_flag
O3 C26 1.373(2) . ?
O3 C33 1.438(2) . ?
O1 C47 1.375(2) . ?
O1 C51 1.419(3) . ?
O4 C29 1.370(2) . ?
O4 C30 1.494(5) . ?
O4 C59 1.421(5) . ?
O2 C55 1.376(2) . ?
O2 C58 1.425(3) . ?
O5 C11 1.374(3) . ?
O5 C14 1.427(3) . ?
N1 C52 1.422(2) . ?
N1 C42 1.415(2) . ?
N1 C45 1.426(3) . ?
N4 C15 1.408(3) . ?
N4 C6 1.437(3) . ?
N4 C8 1.413(3) . ?
O6 C3 1.370(3) . ?
O6 C1 1.397(3) . ?
C39 C37 1.483(3) . ?
C39 C44 1.392(3) . ?
C39 C40 1.395(3) . ?
C52 C53 1.384(3) . ?
C52 C57 1.397(3) . ?
C42 C41 1.396(3) . ?
C42 C43 1.390(3) . ?
C29 C24 1.408(3) . ?
C29 C28 1.383(3) . ?
C50 H50 0.9500 . ?
C50 C45 1.396(3) . ?
C50 C49 1.376(3) . ?
C37 C36 1.351(3) . ?
C37 C38 1.437(3) . ?
C47 C49 1.388(3) . ?
C47 C48 1.385(3) . ?
C53 H53 0.9500 . ?
C53 C54 1.389(3) . ?
N2 C38 1.150(3) . ?
C24 C23 1.453(3) . ?
C24 C25 1.403(3) . ?
C23 H23 0.9500 . ?
C23 C21 1.354(3) . ?
C44 H44 0.9500 . ?
C44 C43 1.388(3) . ?
C28 H28 0.9500 . ?
C28 C27 1.394(3) . ?
C57 H57 0.9500 . ?
C57 C56 1.379(3) . ?
N3 C22 1.147(3) . ?
C19 H19 0.9500 . ?
C19 C18 1.399(3) . ?
C19 C20 1.376(3) . ?
C25 H25 0.9500 . ?
C25 C26 1.380(3) . ?
C45 C46 1.387(3) . ?
C40 H40 0.9500 . ?
C40 C41 1.375(3) . ?
C41 H41 0.9500 . ?
C43 H43 0.9500 . ?
C36 H36 0.9500 . ?
C36 C27 1.458(3) . ?
C18 C17 1.391(3) . ?
C18 C21 1.477(3) . ?
C46 H46 0.9500 . ?
C46 C48 1.385(3) . ?
C15 C20 1.399(3) . ?
C15 C16 1.390(3) . ?
C20 H20 0.9500 . ?
C49 H49 0.9500 . ?
C27 C26 1.411(3) . ?
C13 H13 0.9500 . ?
C13 C12 1.383(3) . ?
C13 C8 1.389(3) . ?
C17 H17 0.9500 . ?
C17 C16 1.384(3) . ?
C12 H12 0.9500 . ?
C12 C11 1.385(3) . ?
C21 C22 1.442(3) . ?
C11 C10 1.385(3) . ?
C16 H16 0.9500 . ?
C54 H54 0.9500 . ?
C54 C55 1.381(3) . ?
C56 H56 0.9500 . ?
C56 C55 1.388(3) . ?
C48 H48 0.9500 . ?
C6 C7 1.369(3) . ?
C6 C5 1.375(3) . ?
C7 H7 0.9500 . ?
C7 C2 1.394(3) . ?
C10 H10 0.9500 . ?
C10 C9 1.373(3) . ?
C2 H2 0.9500 . ?
C2 C3 1.361(3) . ?
C8 C9 1.394(3) . ?
C9 H9 0.9500 . ?
C33 H33A 0.9900 . ?
C33 H33B 0.9900 . ?
C33 C34 1.501(3) . ?
C51 H51A 0.9800 . ?
C51 H51B 0.9800 . ?
C51 H51C 0.9800 . ?
C3 C4 1.377(3) . ?
C1 H1A 0.9800 . ?
C1 H1B 0.9800 . ?
C1 H1C 0.9800 . ?
C34 H34A 0.9900 . ?
C34 H34B 0.9900 . ?
C34 C35 1.528(3) . ?
C14 H14A 0.9800 . ?
C14 H14B 0.9800 . ?
C14 H14C 0.9800 . ?
C5 H5 0.9500 . ?
C5 C4 1.376(3) . ?
C58 H58A 0.9800 . ?
C58 H58B 0.9800 . ?
C58 H58C 0.9800 . ?
C4 H4 0.9500 . ?
C35 H35A 0.9800 . ?
C35 H35B 0.9800 . ?
C35 H35C 0.9800 . ?
C30 H30A 0.9900 . ?
C30 H30B 0.9900 . ?
C30 C62 1.527(7) . ?
C62 H62A 0.9900 . ?
C62 H62B 0.9900 . ?
C62 C63 1.493(7) . ?
C60 H60A 0.9900 . ?
C60 H60B 0.9900 . ?
C60 C61 1.530(8) . ?
C60 C59 1.489(7) . ?
C63 H63A 0.9800 . ?
C63 H63B 0.9800 . ?
C63 H63C 0.9800 . ?
C61 H61A 0.9800 . ?
C61 H61B 0.9800 . ?
C61 H61C 0.9800 . ?
C59 H59A 0.9900 . ?
C59 H59B 0.9900 . ?
